data_4344604
loop_
_publ_author_name
'Bortoluzzi, Marco'
'Marchetti, Fabio'
'Pampaloni, Guido'
'Pinzino, Calogero'
'Zacchini, Stefano'

_publ_section_title
;
 Oxidative Dimerization of Triarylamines Promoted by WCl6, Including the
 Solid State Isolation and the Crystallographic Characterization of a
 Triphenylammonium Salt.
;
_journal_issue 2
_journal_name_full 'Inorganic chemistry'
_journal_page_first 887
_journal_page_last 893
_journal_paper_doi 10.1021/acs.inorgchem.5b02392
_journal_volume 55
_journal_year 2016
_chemical_formula_sum 'C18 H16 Cl6 N W'
_chemical_formula_weight 642.87
_chemical_name_systematic
; 
 ? 
;
_space_group_IT_number 62
_symmetry_cell_setting orthorhombic
_symmetry_space_group_name_Hall '-P 2ac 2n'
_symmetry_space_group_name_H-M 'P n m a'
_atom_sites_solution_hydrogens geom
_atom_sites_solution_primary direct
_atom_sites_solution_secondary difmap
_audit_creation_method SHELXL-97
_cell_angle_alpha 90.00
_cell_angle_beta 90.00
_cell_angle_gamma 90.00
_cell_formula_units_Z 4
_cell_length_a 13.445(4)
_cell_length_b 13.353(4)
_cell_length_c 11.273(3)
_cell_measurement_reflns_used 1945
_cell_measurement_temperature 100(2)
_cell_measurement_theta_max 25.5505
_cell_measurement_theta_min 2.3575
_cell_volume 2023.9(10)
_computing_cell_refinement 'APEX2 (Bruker AXS, 2006)'
_computing_data_collection 'APEX2 (Bruker AXS, 2006)'
_computing_data_reduction 'SAINT (Bruker AXS, 2004)'
_computing_molecular_graphics 'ORTEPII (Johnson, 1996)'
_computing_publication_material 'XCIF (Bruker AXS, 2001)'
_computing_structure_refinement 'SHELXL-97 (Sheldrick, 1997)'
_computing_structure_solution 'SHELXS-97 (Sheldrick, 1990)'
_diffrn_ambient_temperature 100(2)
_diffrn_measured_fraction_theta_full 0.981
_diffrn_measured_fraction_theta_max 0.981
_diffrn_measurement_device_type 'CCD area detector'
_diffrn_measurement_method 'phi and omega scans'
_diffrn_radiation_monochromator graphite
_diffrn_radiation_source 'fine-focus sealed tube'
_diffrn_radiation_type MoK\a
_diffrn_radiation_wavelength 0.71073
_diffrn_reflns_av_R_equivalents 0.1105
_diffrn_reflns_av_sigmaI/netI 0.0853
_diffrn_reflns_limit_h_max 15
_diffrn_reflns_limit_h_min -16
_diffrn_reflns_limit_k_max 16
_diffrn_reflns_limit_k_min -15
_diffrn_reflns_limit_l_max 13
_diffrn_reflns_limit_l_min -12
_diffrn_reflns_number 7161
_diffrn_reflns_theta_full 25.55
_diffrn_reflns_theta_max 25.55
_diffrn_reflns_theta_min 2.36
_exptl_absorpt_coefficient_mu 6.503
_exptl_absorpt_correction_T_max 0.5091
_exptl_absorpt_correction_T_min 0.3873
_exptl_absorpt_correction_type empirical
_exptl_absorpt_process_details
; 
 Data were corrected for Lorentz polarization and absorption
 effects (empirical absorption correction SADABS).
 R(int) =  0.1209 (selected reflections only, before parameter refinement)
 R(int) =  0.0470 (selected reflections only, after parameter refinement)
;
_exptl_crystal_colour black
_exptl_crystal_density_diffrn 2.110
_exptl_crystal_density_method 'not measured'
_exptl_crystal_description prism
_exptl_crystal_F_000 1228
_exptl_crystal_size_max 0.18
_exptl_crystal_size_mid 0.16
_exptl_crystal_size_min 0.12
_refine_diff_density_max 2.122
_refine_diff_density_min -1.939
_refine_diff_density_rms 0.245
_refine_ls_extinction_method none
_refine_ls_goodness_of_fit_ref 0.992
_refine_ls_hydrogen_treatment mixed
_refine_ls_matrix_type full
_refine_ls_number_parameters 129
_refine_ls_number_reflns 1948
_refine_ls_number_restraints 73
_refine_ls_restrained_S_all 0.979
_refine_ls_R_factor_all 0.0752
_refine_ls_R_factor_gt 0.0509
_refine_ls_shift/su_max 0.000
_refine_ls_shift/su_mean 0.000
_refine_ls_structure_factor_coef Fsqd
_refine_ls_weighting_details 'calc w=1/[\s^2^(Fo^2^)+(0.0601P)^2^+0.0000P] where P=(Fo^2^+2Fc^2^)/3'
_refine_ls_weighting_scheme calc
_refine_ls_wR_factor_gt 0.1084
_refine_ls_wR_factor_ref 0.1186
_reflns_number_gt 1469
_reflns_number_total 1948
_reflns_threshold_expression >2sigma(I)
_cod_data_source_file ic5b02392_si_002.cif
_cod_data_source_block pnma
_cod_depositor_comments
;
The following automatic conversions were performed:

'_symmetry_cell_setting' value 'Orthorhombic' changed to
'orthorhombic' according to
/usr/data/users/saulius/crontab/automatic-downloads/current/ACS/lib/dictionaries/cif_core.dic
dictionary named 'cif_core.dic' version 2.4.2 from 2011-04-26.

Automatic conversion script
Id: cif_fix_values 4268 2015-11-12 08:31:59Z antanas 
;
_cod_original_cell_volume 2023.8(10)
_cod_original_sg_symbol_H-M Pnma
_cod_database_code 4344604

loop_
_symmetry_equiv_pos_as_xyz
'x, y, z'
'-x+1/2, -y, z+1/2'
'-x, y+1/2, -z'
'x+1/2, -y+1/2, -z+1/2'
'-x, -y, -z'
'x-1/2, y, -z-1/2'
'x, -y-1/2, z'
'-x-1/2, y-1/2, z-1/2'

loop_
_atom_site_label
_atom_site_type_symbol
_atom_site_fract_x
_atom_site_fract_y
_atom_site_fract_z
_atom_site_U_iso_or_equiv
_atom_site_adp_type
_atom_site_occupancy
_atom_site_symmetry_multiplicity
_atom_site_calc_flag
_atom_site_refinement_flags
C1 C 0.7583(6) 0.6554(6) 0.6545(8) 0.0162(15) Uani 1 1 d U
C2 C 0.7024(6) 0.6241(6) 0.7484(8) 0.0191(15) Uani 1 1 d U
H2 H 0.6982 0.6631 0.8186 0.023 Uiso 1 1 calc R
C3 C 0.6518(7) 0.5338(6) 0.7390(8) 0.0201(16) Uani 1 1 d U
H3 H 0.6125 0.5099 0.8031 0.024 Uiso 1 1 calc R
C4 C 0.6593(6) 0.4785(7) 0.6342(8) 0.0210(15) Uani 1 1 d U
H4 H 0.6271 0.4153 0.6287 0.025 Uiso 1 1 calc R
C5 C 0.7125(6) 0.5140(6) 0.5387(8) 0.0193(15) Uani 1 1 d U
H5 H 0.7142 0.4770 0.4668 0.023 Uiso 1 1 calc R
C6 C 0.7632(6) 0.6036(6) 0.5480(8) 0.0188(15) Uani 1 1 d U
H6 H 0.8005 0.6290 0.4831 0.023 Uiso 1 1 calc R
C7 C 0.8866(10) 0.7500 0.7757(12) 0.023(2) Uani 1 2 d SU
C8 C 0.9189(6) 0.6601(7) 0.8183(9) 0.0243(17) Uani 1 1 d U
H8 H 0.9002 0.5990 0.7813 0.029 Uiso 1 1 calc R
C9 C 0.9800(7) 0.6606(7) 0.9174(9) 0.0258(17) Uani 1 1 d U
H9 H 1.0016 0.5987 0.9501 0.031 Uiso 1 1 calc R
C10 C 1.0106(10) 0.7500 0.9700(13) 0.028(2) Uani 1 2 d SU
H10 H 1.0508 0.7500 1.0394 0.034 Uiso 1 2 calc SR
Cl1 Cl 0.7262(2) 0.7500 0.0511(3) 0.0205(7) Uani 1 2 d S
Cl2 Cl 0.6083(2) 0.62527(18) 0.2612(2) 0.0340(6) Uani 1 1 d .
Cl3 Cl 0.52038(18) 0.6288(2) -0.0120(2) 0.0386(7) Uani 1 1 d .
Cl4 Cl 0.4035(2) 0.7500 0.1990(3) 0.0241(7) Uani 1 2 d S
N1 N 0.8202(7) 0.7500 0.6662(10) 0.018(2) Uani 1 2 d SD
H1 H 0.859(7) 0.7500 0.602(6) 0.021 Uiso 1 2 d SD
W1 W 0.56681(4) 0.7500 0.12770(5) 0.0172(2) Uani 1 2 d S

loop_
_atom_site_aniso_label
_atom_site_aniso_U_11
_atom_site_aniso_U_22
_atom_site_aniso_U_33
_atom_site_aniso_U_23
_atom_site_aniso_U_13
_atom_site_aniso_U_12
C1 0.025(3) 0.010(3) 0.014(3) -0.001(2) -0.003(2) -0.001(2)
C2 0.026(3) 0.016(3) 0.016(3) -0.007(2) -0.003(3) 0.002(2)
C3 0.029(3) 0.016(3) 0.015(3) 0.001(3) -0.003(3) 0.000(3)
C4 0.032(3) 0.015(3) 0.016(3) 0.000(3) -0.001(3) -0.001(3)
C5 0.031(3) 0.013(3) 0.014(3) -0.002(3) -0.002(3) -0.001(3)
C6 0.031(3) 0.013(3) 0.013(3) -0.002(3) 0.000(3) 0.003(3)
C7 0.027(4) 0.024(4) 0.019(4) 0.000 -0.002(3) 0.000
C8 0.029(4) 0.025(3) 0.019(4) 0.000(3) 0.000(3) 0.004(3)
C9 0.028(4) 0.026(4) 0.023(4) 0.003(3) 0.002(3) 0.003(3)
C10 0.028(5) 0.031(5) 0.026(5) 0.000 0.001(4) 0.000
Cl1 0.0305(17) 0.0149(15) 0.0160(18) 0.000 -0.0008(14) 0.000
Cl2 0.0492(15) 0.0238(13) 0.0289(15) 0.0132(11) 0.0102(12) 0.0097(12)
Cl3 0.0360(14) 0.0451(16) 0.0346(17) -0.0266(13) 0.0095(12) -0.0114(12)
Cl4 0.0340(18) 0.0192(16) 0.0193(19) 0.000 0.0062(15) 0.000
N1 0.018(5) 0.014(5) 0.021(6) 0.000 0.003(5) 0.000
W1 0.0275(3) 0.0118(3) 0.0124(3) 0.000 0.0010(2) 0.000

loop_
_atom_type_symbol
_atom_type_description
_atom_type_scat_dispersion_real
_atom_type_scat_dispersion_imag
_atom_type_scat_source
C C 0.0033 0.0016 'International Tables Vol C Tables 4.2.6.8 and 6.1.1.4'
H H 0.0000 0.0000 'International Tables Vol C Tables 4.2.6.8 and 6.1.1.4'
N N 0.0061 0.0033 'International Tables Vol C Tables 4.2.6.8 and 6.1.1.4'
Cl Cl 0.1484 0.1585 'International Tables Vol C Tables 4.2.6.8 and 6.1.1.4'
W W -0.8490 6.8722 'International Tables Vol C Tables 4.2.6.8 and 6.1.1.4'

loop_
_geom_angle_atom_site_label_1
_geom_angle_atom_site_label_2
_geom_angle_atom_site_label_3
_geom_angle
_geom_angle_site_symmetry_1
_geom_angle_site_symmetry_3
C2 C1 C6 122.9(8) . .
C2 C1 N1 119.4(8) . .
C6 C1 N1 117.7(8) . .
C1 C2 C3 118.6(8) . .
C1 C2 H2 120.7 . .
C3 C2 H2 120.7 . .
C2 C3 C4 119.2(8) . .
C2 C3 H3 120.4 . .
C4 C3 H3 120.4 . .
C5 C4 C3 121.2(8) . .
C5 C4 H4 119.4 . .
C3 C4 H4 119.4 . .
C4 C5 C6 119.7(8) . .
C4 C5 H5 120.2 . .
C6 C5 H5 120.2 . .
C5 C6 C1 118.3(8) . .
C5 C6 H6 120.8 . .
C1 C6 H6 120.8 . .
C8 C7 C8 123.2(13) 7_575 .
C8 C7 N1 118.2(7) 7_575 .
C8 C7 N1 118.2(7) . .
C7 C8 C9 117.9(10) . .
C7 C8 H8 121.0 . .
C9 C8 H8 121.0 . .
C8 C9 C10 121.4(10) . .
C8 C9 H9 119.3 . .
C10 C9 H9 119.3 . .
C9 C10 C9 117.7(13) . 7_575
C9 C10 H10 121.1 . .
C9 C10 H10 121.1 7_575 .
C1 N1 C1 112.6(9) . 7_575
C1 N1 C7 113.0(6) . .
C1 N1 C7 113.0(6) 7_575 .
C1 N1 H1 104(4) . .
C1 N1 H1 104(4) 7_575 .
C7 N1 H1 108(8) . .
Cl1 W1 Cl2 91.11(9) . 7_575
Cl1 W1 Cl2 91.11(8) . .
Cl2 W1 Cl2 92.13(14) 7_575 .
Cl1 W1 Cl4 178.13(12) . .
Cl2 W1 Cl4 90.19(9) 7_575 .
Cl2 W1 Cl4 90.19(9) . .
Cl1 W1 Cl3 89.77(8) . .
Cl2 W1 Cl3 177.46(10) 7_575 .
Cl2 W1 Cl3 90.23(11) . .
Cl4 W1 Cl3 88.88(9) . .
Cl1 W1 Cl3 89.77(8) . 7_575
Cl2 W1 Cl3 90.23(11) 7_575 7_575
Cl2 W1 Cl3 177.46(10) . 7_575
Cl4 W1 Cl3 88.88(9) . 7_575
Cl3 W1 Cl3 87.39(16) . 7_575

loop_
_geom_bond_atom_site_label_1
_geom_bond_atom_site_label_2
_geom_bond_distance
_geom_bond_site_symmetry_2
C1 C2 1.364(12) .
C1 C6 1.388(12) .
C1 N1 1.518(10) .
C2 C3 1.388(12) .
C2 H2 0.9500 .
C3 C4 1.397(12) .
C3 H3 0.9500 .
C4 C5 1.376(12) .
C4 H4 0.9500 .
C5 C6 1.382(11) .
C5 H5 0.9500 .
C6 H6 0.9500 .
C7 C8 1.365(11) 7_575
C7 C8 1.365(11) .
C7 N1 1.522(16) .
C8 C9 1.387(13) .
C8 H8 0.9500 .
C9 C10 1.395(12) .
C9 H9 0.9500 .
C10 C9 1.395(12) 7_575
C10 H10 0.9500 .
Cl1 W1 2.310(3) .
Cl2 W1 2.313(2) .
Cl3 W1 2.342(2) .
Cl4 W1 2.339(3) .
N1 C1 1.518(10) 7_575
N1 H1 0.89(2) .
W1 Cl2 2.313(2) 7_575
W1 Cl3 2.342(2) 7_575

loop_
_geom_hbond_atom_site_label_D
_geom_hbond_atom_site_label_H
_geom_hbond_atom_site_label_A
_geom_hbond_distance_DH
_geom_hbond_distance_HA
_geom_hbond_distance_DA
_geom_hbond_angle_DHA
_geom_hbond_site_symmetry_A
N1 H1 Cl3 0.89(2) 2.89(5) 3.590(9) 136(6) 4_565
N1 H1 Cl3 0.89(2) 2.89(5) 3.590(9) 136(6) 6_656

loop_
_geom_torsion_atom_site_label_1
_geom_torsion_atom_site_label_2
_geom_torsion_atom_site_label_3
_geom_torsion_atom_site_label_4
_geom_torsion
_geom_torsion_site_symmetry_1
_geom_torsion_site_symmetry_4
C6 C1 C2 C3 3.1(13) . .
N1 C1 C2 C3 -175.6(8) . .
C1 C2 C3 C4 -0.3(13) . .
C2 C3 C4 C5 -2.7(13) . .
C3 C4 C5 C6 3.0(13) . .
C4 C5 C6 C1 -0.3(13) . .
C2 C1 C6 C5 -2.9(13) . .
N1 C1 C6 C5 175.9(8) . .
C8 C7 C8 C9 7(2) 7_575 .
N1 C7 C8 C9 179.5(9) . .
C7 C8 C9 C10 -2.1(16) . .
C8 C9 C10 C9 -1.9(19) . 7_575
C2 C1 N1 C1 -78.0(11) . 7_575
C6 C1 N1 C1 103.3(9) . 7_575
C2 C1 N1 C7 51.7(11) . .
C6 C1 N1 C7 -127.1(9) . .
C8 C7 N1 C1 -158.1(10) 7_575 .
C8 C7 N1 C1 28.7(14) . .
C8 C7 N1 C1 -28.7(14) 7_575 7_575
C8 C7 N1 C1 158.1(10) . 7_575
